data_4117534
loop_
_publ_author_name
'Tao Wu'
'Xianhui Bu'
'Puhong Liao'
'Le Wang'
'Shou-Tian Zheng'
'Richard Ma'
'Pingyun Feng'

_publ_section_title
;
 Superbase Route to Supertetrahedral Chalcogenide Clusters
;
_journal_name_full 'Journal of the American Chemical Society'
_journal_page_first 3619
_journal_page_last 3622
_journal_paper_doi 10.1021/ja210039u
_journal_volume 134
_journal_year 2012
_chemical_formula_moiety 'C42 H58 Ga10 N6 O S17'
_chemical_formula_sum 'C42 H58 Ga10 N6 O S17'
_chemical_formula_weight 1905.16
_chemical_name_systematic
; 
 ? 
;
_space_group_IT_number 2
_symmetry_cell_setting triclinic
_symmetry_space_group_name_Hall '-P 1'
_symmetry_space_group_name_H-M 'P -1'
_atom_sites_solution_hydrogens geom
_atom_sites_solution_primary direct
_atom_sites_solution_secondary difmap
_audit_creation_method SHELXL-97
_cell_angle_alpha 96.0570(10)
_cell_angle_beta 90.3220(10)
_cell_angle_gamma 104.8850(10)
_cell_formula_units_Z 2
_cell_length_a 12.36290(10)
_cell_length_b 12.41970(10)
_cell_length_c 22.4555(3)
_cell_measurement_temperature 150(2)
_cell_volume 3311.67(6)
_computing_cell_refinement 'Bruker SAINT'
_computing_data_collection 'Bruker SMART'
_computing_data_reduction 'Bruker SAINT'
_computing_molecular_graphics XP
_computing_publication_material XCIF
_computing_structure_refinement 'SHELXL-97 (Sheldrick, 2008)'
_computing_structure_solution 'SHELXS-97 (Sheldrick, 2008)'
_diffrn_ambient_temperature 150(2)
_diffrn_measured_fraction_theta_full 0.998
_diffrn_measured_fraction_theta_max 0.998
_diffrn_measurement_device_type 'Bruker Smart Apex CCD'
_diffrn_measurement_method 'Omega Scan'
_diffrn_radiation_monochromator graphite
_diffrn_radiation_source 'fine-focus sealed tube'
_diffrn_radiation_type MoK\a
_diffrn_radiation_wavelength 0.71073
_diffrn_reflns_av_R_equivalents 0.0370
_diffrn_reflns_av_sigmaI/netI 0.0337
_diffrn_reflns_limit_h_max 14
_diffrn_reflns_limit_h_min -14
_diffrn_reflns_limit_k_max 14
_diffrn_reflns_limit_k_min -14
_diffrn_reflns_limit_l_max 26
_diffrn_reflns_limit_l_min -26
_diffrn_reflns_number 56156
_diffrn_reflns_theta_full 25.00
_diffrn_reflns_theta_max 25.00
_diffrn_reflns_theta_min 0.91
_exptl_absorpt_coefficient_mu 4.573
_exptl_absorpt_correction_type multi-scan
_exptl_crystal_colour yellow
_exptl_crystal_density_diffrn 1.911
_exptl_crystal_description block
_exptl_crystal_F_000 1884
_exptl_crystal_size_max 0.15
_exptl_crystal_size_mid 0.12
_exptl_crystal_size_min 0.10
_refine_diff_density_max 1.031
_refine_diff_density_min -0.352
_refine_diff_density_rms 0.083
_refine_ls_extinction_coef none
_refine_ls_extinction_method none
_refine_ls_goodness_of_fit_ref 1.031
_refine_ls_hydrogen_treatment mixed
_refine_ls_matrix_type full
_refine_ls_number_parameters 696
_refine_ls_number_reflns 11642
_refine_ls_number_restraints 0
_refine_ls_restrained_S_all 1.031
_refine_ls_R_factor_all 0.0381
_refine_ls_R_factor_gt 0.0256
_refine_ls_shift/su_max 0.085
_refine_ls_shift/su_mean 0.005
_refine_ls_structure_factor_coef Fsqd
_refine_ls_weighting_details 'calc w=1/[\s^2^(Fo^2^)+(0.0223P)^2^+1.5009P] where P=(Fo^2^+2Fc^2^)/3'
_refine_ls_weighting_scheme calc
_refine_ls_wR_factor_gt 0.0529
_refine_ls_wR_factor_ref 0.0577
_reflns_number_gt 9411
_reflns_number_total 11642
_reflns_threshold_expression >2sigma(I)
_cod_data_source_file ja210039u_si_002_1.cif
_cod_data_source_block ISC-1
_cod_database_code 4117534

loop_
_symmetry_equiv_pos_as_xyz
'x, y, z'
'-x, -y, -z'

loop_
_atom_site_label
_atom_site_type_symbol
_atom_site_fract_x
_atom_site_fract_y
_atom_site_fract_z
_atom_site_U_iso_or_equiv
_atom_site_adp_type
_atom_site_occupancy
_atom_site_symmetry_multiplicity
_atom_site_calc_flag
_atom_site_refinement_flags
H100 H 0.254(3) 0.794(3) -0.0105(15) 0.174(14) Uiso 1 1 d .
C20 C 0.67192(16) 0.37049(15) 0.42518(9) 0.0416(6) Uani 1 1 d .
H20A H 0.6111 0.3117 0.4043 0.062 Uiso 1 1 calc R
H20B H 0.6890 0.3481 0.4640 0.062 Uiso 1 1 calc R
H20C H 0.7387 0.3816 0.4009 0.062 Uiso 1 1 calc R
C8 C -0.33608(14) 0.18277(14) 0.16718(8) 0.0211(5) Uani 1 1 d .
H8 H -0.3309 0.2408 0.1421 0.025 Uiso 1 1 calc R
Ga4 Ga 0.328173(14) 0.674643(14) 0.220045(8) 0.01460(5) Uani 1 1 d .
Ga3 Ga 0.045958(15) 0.535488(14) 0.146716(8) 0.01434(5) Uani 1 1 d .
Ga7 Ga -0.098519(15) 0.608527(14) 0.289214(8) 0.01523(5) Uani 1 1 d .
Ga6 Ga 0.184751(15) 0.757081(14) 0.361499(8) 0.01533(5) Uani 1 1 d .
Ga2 Ga 0.107500(15) 0.837857(14) 0.214105(8) 0.01452(5) Uani 1 1 d .
Ga8 Ga 0.125927(15) 0.453224(14) 0.295927(8) 0.01522(5) Uani 1 1 d .
Ga1 Ga 0.242833(15) 0.757725(15) 0.086367(8) 0.01686(5) Uani 1 1 d .
Ga10 Ga 0.380187(15) 0.604065(14) 0.361415(8) 0.01586(5) Uani 1 1 d .
Ga5 Ga -0.032593(15) 0.884697(14) 0.344587(8) 0.01655(5) Uani 1 1 d .
Ga9 Ga -0.127390(15) 0.335888(14) 0.221330(9) 0.01635(5) Uani 1 1 d .
S14 S 0.04880(3) 0.58638(3) 0.346887(19) 0.01636(11) Uani 1 1 d .
S6 S 0.25419(3) 0.81313(3) 0.270318(19) 0.01512(11) Uani 1 1 d .
S7 S 0.19122(3) 0.50577(3) 0.202691(19) 0.01499(11) Uani 1 1 d .
S9 S -0.03060(3) 0.66904(3) 0.197442(19) 0.01516(11) Uani 1 1 d .
S4 S 0.39160(3) 0.72264(3) 0.131116(19) 0.01805(11) Uani 1 1 d .
S10 S 0.46542(3) 0.65007(3) 0.27681(2) 0.01849(12) Uani 1 1 d .
S2 S 0.17929(4) 0.90101(3) 0.12958(2) 0.01879(12) Uani 1 1 d .
S3 S 0.09972(3) 0.60121(3) 0.059418(19) 0.01765(11) Uani 1 1 d .
S13 S 0.32755(4) 0.74018(3) 0.41776(2) 0.02038(12) Uani 1 1 d .
S16 S 0.26390(4) 0.43119(3) 0.35418(2) 0.01860(12) Uani 1 1 d .
S8 S -0.08615(3) 0.37298(3) 0.126580(19) 0.01756(11) Uani 1 1 d .
S12 S -0.17690(4) 0.73263(3) 0.33774(2) 0.02106(12) Uani 1 1 d .
S15 S -0.22661(4) 0.44557(3) 0.26811(2) 0.02071(12) Uani 1 1 d .
S5 S 0.01388(3) 0.95835(3) 0.256851(19) 0.01709(11) Uani 1 1 d .
S17 S 0.00242(4) 0.28637(3) 0.27439(2) 0.02050(12) Uani 1 1 d .
S11 S 0.11485(4) 0.89332(3) 0.40524(2) 0.01947(12) Uani 1 1 d .
S1 S 0.30915(4) 0.80583(4) -0.00425(2) 0.02901(14) Uani 1 1 d .
N1 N -0.09797(11) 1.00225(10) 0.39037(6) 0.0168(4) Uani 1 1 d .
N2 N -0.25222(11) 0.19186(10) 0.20773(6) 0.0179(4) Uani 1 1 d .
N3 N 0.51166(11) 0.58774(10) 0.41189(6) 0.0173(4) Uani 1 1 d .
C3 C -0.18392(14) 1.15919(13) 0.45509(7) 0.0197(5) Uani 1 1 d .
H3 H -0.2138 1.2136 0.4774 0.024 Uiso 1 1 calc R
C19 C 0.56898(14) 0.67195(14) 0.45108(8) 0.0226(5) Uani 1 1 d .
H19 H 0.5451 0.7391 0.4563 0.027 Uiso 1 1 calc R
C10 C -0.43375(15) 0.00829(14) 0.19782(8) 0.0264(5) Uani 1 1 d .
H10 H -0.4968 -0.0550 0.1947 0.032 Uiso 1 1 calc R
C11 C -0.34811(15) 0.01516(14) 0.23915(8) 0.0249(5) Uani 1 1 d .
C1 C -0.03815(14) 1.11006(13) 0.40013(8) 0.0205(5) Uani 1 1 d .
H1 H 0.0341 1.1307 0.3839 0.025 Uiso 1 1 calc R
C18 C 0.66115(15) 0.66616(14) 0.48435(8) 0.0250(5) Uani 1 1 d .
C5 C -0.20009(14) 0.97254(13) 0.41314(8) 0.0204(5) Uani 1 1 d .
H5 H -0.2415 0.8962 0.4068 0.025 Uiso 1 1 calc R
C15 C 0.54600(14) 0.49334(14) 0.40406(8) 0.0235(5) Uani 1 1 d .
H15 H 0.5059 0.4339 0.3758 0.028 Uiso 1 1 calc R
C4 C -0.24763(13) 1.04925(13) 0.44569(8) 0.0185(5) Uani 1 1 d .
C16 C 0.63652(15) 0.47837(14) 0.43497(8) 0.0252(5) Uani 1 1 d .
C17 C 0.69361(15) 0.56656(15) 0.47578(8) 0.0285(5) Uani 1 1 d .
H17 H 0.7560 0.5588 0.4983 0.034 Uiso 1 1 calc R
C2 C -0.07756(14) 1.19194(14) 0.43282(8) 0.0216(5) Uani 1 1 d .
C12 C -0.25834(14) 0.10963(13) 0.24261(8) 0.0230(5) Uani 1 1 d .
H12 H -0.1989 0.1162 0.2709 0.028 Uiso 1 1 calc R
C9 C -0.42940(14) 0.09187(14) 0.16088(8) 0.0230(5) Uani 1 1 d .
N6 N 0.94157(12) 0.76736(12) 0.04344(7) 0.0284(4) Uani 1 1 d .
H6D H 0.9729 0.7209 0.0597 0.034 Uiso 1 1 calc R
N4 N 0.24101(13) 0.15502(13) 0.27497(7) 0.0338(5) Uani 1 1 d .
H4A H 0.1675 0.1322 0.2713 0.041 Uiso 1 1 calc R
N5 N 0.72873(13) 0.48424(13) 0.05436(8) 0.0376(5) Uani 1 1 d .
H5A H 0.7594 0.4275 0.0527 0.045 Uiso 1 1 calc R
C32 C 0.67969(14) 0.63238(15) 0.11193(8) 0.0270(5) Uani 1 1 d .
C25 C 0.40922(14) 0.27325(13) 0.24715(8) 0.0234(5) Uani 1 1 d .
C31 C 0.63776(14) 0.65856(15) 0.05926(8) 0.0268(5) Uani 1 1 d .
H31 H 0.6058 0.7207 0.0610 0.032 Uiso 1 1 calc R
C26 C 0.29341(15) 0.23757(15) 0.24423(8) 0.0302(6) Uani 1 1 d .
H26 H 0.2515 0.2721 0.2202 0.036 Uiso 1 1 calc R
C33 C 0.72550(15) 0.54151(16) 0.10727(9) 0.0332(6) Uani 1 1 d .
H33 H 0.7547 0.5201 0.1421 0.040 Uiso 1 1 calc R
C24 C 0.46539(15) 0.22181(14) 0.28411(8) 0.0248(5) Uani 1 1 d .
H24 H 0.5449 0.2450 0.2870 0.030 Uiso 1 1 calc R
C22 C 0.29400(16) 0.10444(15) 0.31135(9) 0.0329(6) Uani 1 1 d .
H22 H 0.2524 0.0465 0.3329 0.040 Uiso 1 1 calc R
C38 C 0.84700(15) 0.91036(15) -0.00631(9) 0.0310(5) Uani 1 1 d .
H38 H 0.8141 0.9612 -0.0239 0.037 Uiso 1 1 calc R
C40 C 0.90651(14) 0.84383(15) 0.08015(8) 0.0275(5) Uani 1 1 d .
H40 H 0.9154 0.8466 0.1224 0.033 Uiso 1 1 calc R
C39 C 0.85775(15) 0.91785(15) 0.05579(8) 0.0295(5) Uani 1 1 d .
C23 C 0.40903(16) 0.13716(15) 0.31714(9) 0.0317(6) Uani 1 1 d .
C36 C 0.93140(15) 0.75829(15) -0.01588(9) 0.0304(6) Uani 1 1 d .
H36 H 0.9571 0.7025 -0.0396 0.037 Uiso 1 1 calc R
C37 C 0.88318(15) 0.83037(15) -0.04318(9) 0.0289(5) Uani 1 1 d .
C7 C -0.36209(14) 1.01224(14) 0.47114(9) 0.0285(5) Uani 1 1 d .
H7A H -0.3548 0.9902 0.5113 0.043 Uiso 1 1 calc R
H7B H -0.4078 0.9483 0.4451 0.043 Uiso 1 1 calc R
H7C H -0.3981 1.0742 0.4736 0.043 Uiso 1 1 calc R
C30 C 0.64092(15) 0.59714(16) 0.00433(9) 0.0306(6) Uani 1 1 d .
C6 C -0.00804(16) 1.31112(14) 0.44447(9) 0.0338(6) Uani 1 1 d .
H6A H -0.0471 1.3608 0.4275 0.051 Uiso 1 1 calc R
H6B H 0.0645 1.3180 0.4257 0.051 Uiso 1 1 calc R
H6C H 0.0039 1.3322 0.4878 0.051 Uiso 1 1 calc R
C27 C 0.46857(16) 0.36504(15) 0.21193(9) 0.0342(6) Uani 1 1 d .
H27A H 0.4931 0.3325 0.1744 0.051 Uiso 1 1 calc R
H27B H 0.5339 0.4124 0.2353 0.051 Uiso 1 1 calc R
H27C H 0.4177 0.4105 0.2030 0.051 Uiso 1 1 calc R
C35 C 0.68006(16) 0.70098(18) 0.17106(9) 0.0438(7) Uani 1 1 d .
H35A H 0.7527 0.7562 0.1783 0.066 Uiso 1 1 calc R
H35B H 0.6673 0.6517 0.2031 0.066 Uiso 1 1 calc R
H35C H 0.6205 0.7399 0.1704 0.066 Uiso 1 1 calc R
C14 C -0.34751(17) -0.07384(15) 0.27934(9) 0.0391(6) Uani 1 1 d .
H14A H -0.4145 -0.1362 0.2704 0.059 Uiso 1 1 calc R
H14B H -0.3472 -0.0424 0.3213 0.059 Uiso 1 1 calc R
H14C H -0.2804 -0.1011 0.2726 0.059 Uiso 1 1 calc R
C29 C 0.68802(16) 0.50764(16) 0.00326(9) 0.0383(6) Uani 1 1 d .
H29 H 0.6916 0.4630 -0.0334 0.046 Uiso 1 1 calc R
C13 C -0.52229(15) 0.08499(16) 0.11580(9) 0.0366(6) Uani 1 1 d .
H13A H -0.5023 0.1497 0.0928 0.055 Uiso 1 1 calc R
H13B H -0.5916 0.0850 0.1367 0.055 Uiso 1 1 calc R
H13C H -0.5334 0.0158 0.0885 0.055 Uiso 1 1 calc R
C41 C 0.87068(18) 0.82013(18) -0.11066(9) 0.0477(7) Uani 1 1 d .
H41A H 0.9295 0.8785 -0.1262 0.071 Uiso 1 1 calc R
H41B H 0.7971 0.8291 -0.1220 0.071 Uiso 1 1 calc R
H41C H 0.8774 0.7462 -0.1276 0.071 Uiso 1 1 calc R
C21 C 0.72492(17) 0.76377(16) 0.52735(10) 0.0467(7) Uani 1 1 d .
H21A H 0.7955 0.8002 0.5098 0.070 Uiso 1 1 calc R
H21B H 0.7408 0.7367 0.5650 0.070 Uiso 1 1 calc R
H21C H 0.6799 0.8178 0.5352 0.070 Uiso 1 1 calc R
C34 C 0.59486(18) 0.62441(19) -0.05287(9) 0.0508(7) Uani 1 1 d .
H34A H 0.6496 0.6864 -0.0682 0.076 Uiso 1 1 calc R
H34B H 0.5251 0.6462 -0.0449 0.076 Uiso 1 1 calc R
H34C H 0.5800 0.5584 -0.0827 0.076 Uiso 1 1 calc R
C42 C 0.81843(18) 1.00346(17) 0.09666(10) 0.0530(7) Uani 1 1 d .
H42A H 0.7366 0.9808 0.0981 0.079 Uiso 1 1 calc R
H42B H 0.8420 1.0767 0.0814 0.079 Uiso 1 1 calc R
H42C H 0.8511 1.0085 0.1370 0.079 Uiso 1 1 calc R
C28 C 0.46831(18) 0.07982(18) 0.35762(10) 0.0531(7) Uani 1 1 d .
H28A H 0.4536 0.1011 0.3995 0.080 Uiso 1 1 calc R
H28B H 0.5491 0.1027 0.3515 0.080 Uiso 1 1 calc R
H28C H 0.4409 -0.0016 0.3482 0.080 Uiso 1 1 calc R
O1 O 0.577(3) 0.883(3) 0.035(2) 2.00(5) Uiso 1 1 d .

loop_
_atom_site_aniso_label
_atom_site_aniso_U_11
_atom_site_aniso_U_22
_atom_site_aniso_U_33
_atom_site_aniso_U_23
_atom_site_aniso_U_13
_atom_site_aniso_U_12
C20 0.0562(12) 0.0449(10) 0.0348(13) 0.0033(9) -0.0070(10) 0.0336(9)
C8 0.0202(9) 0.0209(8) 0.0214(10) 0.0029(7) 0.0050(8) 0.0033(7)
Ga4 0.01268(9) 0.01496(8) 0.01587(10) 0.00160(7) 0.00101(8) 0.00310(7)
Ga3 0.01323(9) 0.01394(8) 0.01514(10) 0.00075(7) 0.00048(8) 0.00257(7)
Ga7 0.01390(9) 0.01415(8) 0.01751(10) 0.00074(7) 0.00240(8) 0.00379(7)
Ga6 0.01606(9) 0.01579(8) 0.01489(10) 0.00000(7) -0.00073(8) 0.00618(7)
Ga2 0.01464(9) 0.01380(8) 0.01551(10) 0.00178(7) 0.00145(8) 0.00434(7)
Ga8 0.01446(9) 0.01312(8) 0.01784(10) 0.00219(7) -0.00037(8) 0.00299(7)
Ga1 0.01578(9) 0.01919(9) 0.01557(10) 0.00329(8) 0.00242(8) 0.00386(7)
Ga10 0.01512(9) 0.01600(8) 0.01693(10) 0.00085(7) -0.00199(8) 0.00533(7)
Ga5 0.01657(9) 0.01682(8) 0.01778(10) 0.00004(7) 0.00294(8) 0.00775(7)
Ga9 0.01420(9) 0.01322(8) 0.01974(10) 0.00121(7) 0.00027(8) 0.00038(7)
S14 0.0171(2) 0.01518(18) 0.0174(2) 0.00204(17) 0.00087(18) 0.00509(16)
S6 0.0156(2) 0.01442(18) 0.0153(2) 0.00046(16) 0.00033(18) 0.00428(16)
S7 0.0140(2) 0.01375(18) 0.0169(2) 0.00123(16) 0.00021(18) 0.00332(16)
S9 0.0144(2) 0.01461(18) 0.0165(2) 0.00183(17) 0.00169(18) 0.00363(16)
S4 0.0144(2) 0.0233(2) 0.0165(2) 0.00326(18) 0.00309(18) 0.00435(17)
S10 0.0126(2) 0.0222(2) 0.0212(2) 0.00492(18) 0.00053(19) 0.00447(16)
S2 0.0211(2) 0.01728(19) 0.0195(2) 0.00532(17) 0.00464(19) 0.00623(17)
S3 0.0158(2) 0.0212(2) 0.0149(2) 0.00166(17) 0.00163(18) 0.00300(17)
S13 0.0216(2) 0.0236(2) 0.0174(2) -0.00330(18) -0.00486(19) 0.01084(17)
S16 0.0181(2) 0.01591(19) 0.0222(2) 0.00475(17) -0.00202(19) 0.00417(16)
S8 0.0161(2) 0.01647(19) 0.0179(2) 0.00007(17) -0.00043(19) 0.00111(17)
S12 0.0183(2) 0.01799(19) 0.0271(3) -0.00011(18) 0.0073(2) 0.00589(17)
S15 0.0153(2) 0.0177(2) 0.0268(3) -0.00026(18) 0.0047(2) 0.00103(17)
S5 0.0186(2) 0.01515(18) 0.0189(2) 0.00131(17) 0.00117(19) 0.00696(16)
S17 0.0194(2) 0.01348(19) 0.0272(3) 0.00382(18) -0.0029(2) 0.00106(17)
S11 0.0232(2) 0.02021(19) 0.0169(2) -0.00251(17) -0.00115(19) 0.01094(17)
S1 0.0317(3) 0.0346(2) 0.0188(3) 0.0076(2) 0.0051(2) 0.0031(2)
N1 0.0171(7) 0.0181(6) 0.0169(8) 0.0018(6) 0.0045(6) 0.0078(5)
N2 0.0157(7) 0.0142(6) 0.0211(8) -0.0011(6) 0.0012(6) 0.0002(6)
N3 0.0164(7) 0.0195(7) 0.0162(8) 0.0013(6) -0.0035(6) 0.0053(6)
C3 0.0286(9) 0.0216(8) 0.0140(9) 0.0017(7) 0.0019(8) 0.0156(7)
C19 0.0232(9) 0.0197(8) 0.0257(11) 0.0012(7) -0.0016(8) 0.0076(7)
C10 0.0201(10) 0.0216(9) 0.0286(11) -0.0053(8) 0.0040(9) -0.0072(8)
C11 0.0289(10) 0.0160(8) 0.0259(11) 0.0005(8) 0.0043(9) -0.0008(8)
C1 0.0190(9) 0.0199(8) 0.0240(10) 0.0036(7) 0.0028(8) 0.0070(7)
C18 0.0243(10) 0.0239(9) 0.0269(11) 0.0059(8) -0.0055(9) 0.0052(7)
C5 0.0230(9) 0.0159(8) 0.0230(10) 0.0006(7) -0.0001(8) 0.0065(7)
C15 0.0252(10) 0.0259(9) 0.0194(10) -0.0014(8) -0.0043(8) 0.0080(7)
C4 0.0189(9) 0.0221(8) 0.0170(9) 0.0025(7) 0.0023(8) 0.0098(7)
C16 0.0279(9) 0.0313(9) 0.0219(10) 0.0085(8) 0.0011(8) 0.0152(7)
C17 0.0228(9) 0.0369(9) 0.0292(11) 0.0123(8) -0.0048(9) 0.0109(8)
C2 0.0245(9) 0.0231(8) 0.0183(10) 0.0021(7) 0.0024(8) 0.0081(7)
C12 0.0219(9) 0.0201(8) 0.0255(10) 0.0002(8) -0.0008(8) 0.0038(7)
C9 0.0193(9) 0.0237(9) 0.0220(10) -0.0039(8) -0.0002(8) 0.0011(7)
N6 0.0219(8) 0.0370(8) 0.0321(9) 0.0114(7) -0.0017(7) 0.0149(6)
N4 0.0181(8) 0.0387(9) 0.0367(10) -0.0141(8) 0.0016(8) 0.0002(7)
N5 0.0331(9) 0.0312(8) 0.0515(11) -0.0035(8) -0.0067(8) 0.0171(7)
C32 0.0152(9) 0.0367(10) 0.0291(11) 0.0043(9) 0.0021(8) 0.0064(8)
C25 0.0274(10) 0.0196(8) 0.0221(10) -0.0078(7) 0.0015(8) 0.0082(7)
C31 0.0190(9) 0.0297(9) 0.0334(12) 0.0030(8) 0.0018(9) 0.0097(7)
C26 0.0304(10) 0.0324(10) 0.0269(11) -0.0063(8) -0.0012(9) 0.0105(8)
C33 0.0232(10) 0.0384(10) 0.0378(12) 0.0092(9) -0.0066(9) 0.0056(8)
C24 0.0194(9) 0.0282(9) 0.0253(11) -0.0023(8) 0.0009(8) 0.0055(7)
C22 0.0325(11) 0.0238(10) 0.0367(12) -0.0044(9) 0.0099(10) -0.0002(9)
C38 0.0340(10) 0.0322(9) 0.0317(12) 0.0077(8) 0.0024(9) 0.0156(8)
C40 0.0221(10) 0.0409(10) 0.0204(10) 0.0048(8) 0.0039(8) 0.0092(8)
C39 0.0304(10) 0.0351(10) 0.0259(11) 0.0038(8) 0.0061(9) 0.0136(8)
C23 0.0371(11) 0.0295(9) 0.0299(11) 0.0028(8) 0.0054(9) 0.0112(8)
C36 0.0348(11) 0.0321(9) 0.0267(11) 0.0017(8) 0.0020(9) 0.0133(8)
C37 0.0283(10) 0.0339(10) 0.0260(11) 0.0028(8) 0.0010(9) 0.0110(8)
C7 0.0276(10) 0.0266(9) 0.0324(11) -0.0017(8) 0.0076(9) 0.0106(8)
C30 0.0217(10) 0.0379(10) 0.0308(12) 0.0031(9) -0.0019(9) 0.0056(8)
C6 0.0340(11) 0.0239(9) 0.0409(13) -0.0036(9) 0.0105(10) 0.0052(8)
C27 0.0385(11) 0.0271(9) 0.0375(12) 0.0046(9) -0.0008(10) 0.0088(8)
C35 0.0267(10) 0.0746(14) 0.0322(13) -0.0058(11) 0.0040(10) 0.0217(10)
C14 0.0455(13) 0.0210(9) 0.0437(13) 0.0086(9) -0.0078(11) -0.0063(9)
C29 0.0338(11) 0.0428(11) 0.0357(13) -0.0100(10) 0.0003(10) 0.0107(9)
C13 0.0221(11) 0.0393(11) 0.0402(13) 0.0048(10) -0.0084(10) -0.0069(9)
C41 0.0682(14) 0.0567(12) 0.0264(12) 0.0006(10) -0.0049(11) 0.0330(10)
C21 0.0518(13) 0.0330(11) 0.0530(14) -0.0033(10) -0.0313(11) 0.0108(9)
C34 0.0496(14) 0.0643(14) 0.0363(14) 0.0107(11) -0.0074(11) 0.0087(12)
C42 0.0732(14) 0.0574(12) 0.0394(14) 0.0030(11) 0.0140(12) 0.0377(11)
C28 0.0554(14) 0.0599(13) 0.0524(15) 0.0252(11) 0.0093(12) 0.0220(11)

loop_
_atom_type_symbol
_atom_type_description
_atom_type_scat_dispersion_real
_atom_type_scat_dispersion_imag
_atom_type_scat_source
S S 0.1246 0.1234 'International Tables Vol C Tables 4.2.6.8 and 6.1.1.4'
Ga Ga 0.2307 1.6083 'International Tables Vol C Tables 4.2.6.8 and 6.1.1.4'
C C 0.0033 0.0016 'International Tables Vol C Tables 4.2.6.8 and 6.1.1.4'
N N 0.0061 0.0033 'International Tables Vol C Tables 4.2.6.8 and 6.1.1.4'
H H 0.0000 0.0000 'International Tables Vol C Tables 4.2.6.8 and 6.1.1.4'
O O 0.0106 0.0060 'International Tables Vol C Tables 4.2.6.8 and 6.1.1.4'

loop_
_geom_angle_atom_site_label_1
_geom_angle_atom_site_label_2
_geom_angle_atom_site_label_3
_geom_angle
C16 C20 H20A 109.5
C16 C20 H20B 109.5
H20A C20 H20B 109.5
C16 C20 H20C 109.5
H20A C20 H20C 109.5
H20B C20 H20C 109.5
N2 C8 C9 122.34(16)
N2 C8 H8 118.8
C9 C8 H8 118.8
S10 Ga4 S4 110.396(18)
S10 Ga4 S7 108.792(17)
S4 Ga4 S7 107.388(16)
S10 Ga4 S6 108.626(17)
S4 Ga4 S6 111.037(17)
S7 Ga4 S6 110.578(16)
S3 Ga3 S8 107.971(17)
S3 Ga3 S7 113.339(17)
S8 Ga3 S7 109.244(17)
S3 Ga3 S9 105.216(17)
S8 Ga3 S9 110.021(16)
S7 Ga3 S9 110.940(16)
S12 Ga7 S15 109.612(17)
S12 Ga7 S14 109.881(17)
S15 Ga7 S14 110.697(17)
S12 Ga7 S9 110.320(17)
S15 Ga7 S9 107.190(17)
S14 Ga7 S9 109.104(16)
S13 Ga6 S11 109.481(17)
S13 Ga6 S6 108.050(17)
S11 Ga6 S6 106.935(17)
S13 Ga6 S14 109.942(17)
S11 Ga6 S14 111.523(17)
S6 Ga6 S14 110.805(16)
S2 Ga2 S5 108.271(17)
S2 Ga2 S6 106.659(17)
S5 Ga2 S6 116.271(17)
S2 Ga2 S9 112.989(16)
S5 Ga2 S9 103.279(16)
S6 Ga2 S9 109.548(16)
S16 Ga8 S17 108.436(17)
S16 Ga8 S14 107.687(17)
S17 Ga8 S14 113.156(17)
S16 Ga8 S7 111.349(17)
S17 Ga8 S7 104.641(16)
S14 Ga8 S7 111.575(16)
S4 Ga1 S2 117.238(17)
S4 Ga1 S1 102.707(19)
S2 Ga1 S1 106.990(19)
S4 Ga1 S3 114.038(17)
S2 Ga1 S3 111.816(17)
S1 Ga1 S3 102.123(17)
N3 Ga10 S10 100.60(4)
N3 Ga10 S13 101.22(4)
S10 Ga10 S13 116.601(18)
N3 Ga10 S16 102.61(4)
S10 Ga10 S16 114.451(17)
S13 Ga10 S16 117.368(18)
N1 Ga5 S12 102.19(4)
N1 Ga5 S11 100.14(4)
S12 Ga5 S11 119.206(18)
N1 Ga5 S5 102.33(4)
S12 Ga5 S5 115.058(17)
S11 Ga5 S5 114.015(17)
N2 Ga9 S17 103.05(4)
N2 Ga9 S15 98.05(4)
S17 Ga9 S15 118.720(18)
N2 Ga9 S8 101.92(4)
S17 Ga9 S8 116.933(18)
S15 Ga9 S8 113.613(18)
Ga7 S14 Ga8 108.974(18)
Ga7 S14 Ga6 108.697(18)
Ga8 S14 Ga6 109.008(18)
Ga2 S6 Ga6 107.797(18)
Ga2 S6 Ga4 109.847(17)
Ga6 S6 Ga4 109.744(18)
Ga3 S7 Ga4 108.076(18)
Ga3 S7 Ga8 109.376(18)
Ga4 S7 Ga8 107.667(17)
Ga3 S9 Ga2 108.836(18)
Ga3 S9 Ga7 109.468(18)
Ga2 S9 Ga7 110.260(17)
Ga4 S4 Ga1 103.309(18)
Ga4 S10 Ga10 102.852(18)
Ga2 S2 Ga1 102.944(18)
Ga3 S3 Ga1 103.981(18)
Ga6 S13 Ga10 100.530(18)
Ga8 S16 Ga10 100.734(18)
Ga3 S8 Ga9 98.981(17)
Ga7 S12 Ga5 100.013(18)
Ga7 S15 Ga9 102.670(18)
Ga2 S5 Ga5 100.474(18)
Ga9 S17 Ga8 100.285(18)
Ga6 S11 Ga5 102.486(17)
Ga1 S1 H100 81(3)
C5 N1 C1 118.98(14)
C5 N1 Ga5 120.25(10)
C1 N1 Ga5 120.73(11)
C12 N2 C8 119.06(13)
C12 N2 Ga9 120.62(11)
C8 N2 Ga9 120.00(11)
C19 N3 C15 118.43(15)
C19 N3 Ga10 121.32(12)
C15 N3 Ga10 120.17(10)
C4 C3 C2 121.63(16)
C4 C3 H3 119.2
C2 C3 H3 119.2
N3 C19 C18 123.25(16)
N3 C19 H19 118.4
C18 C19 H19 118.4
C11 C10 C9 121.32(15)
C11 C10 H10 119.3
C9 C10 H10 119.3
C10 C11 C12 117.34(17)
C10 C11 C14 123.51(15)
C12 C11 C14 119.15(17)
N1 C1 C2 122.72(15)
N1 C1 H1 118.6
C2 C1 H1 118.6
C19 C18 C17 116.87(15)
C19 C18 C21 121.70(17)
C17 C18 C21 121.42(17)
N1 C5 C4 122.48(14)
N1 C5 H5 118.8
C4 C5 H5 118.8
N3 C15 C16 123.18(15)
N3 C15 H15 118.4
C16 C15 H15 118.4
C3 C4 C5 117.11(15)
C3 C4 C7 122.01(15)
C5 C4 C7 120.84(14)
C15 C16 C17 117.15(17)
C15 C16 C20 121.54(15)
C17 C16 C20 121.31(17)
C16 C17 C18 121.10(17)
C16 C17 H17 119.4
C18 C17 H17 119.4
C1 C2 C3 117.06(15)
C1 C2 C6 121.75(16)
C3 C2 C6 121.19(16)
N2 C12 C11 122.61(16)
N2 C12 H12 118.7
C11 C12 H12 118.7
C8 C9 C10 117.32(16)
C8 C9 C13 121.06(16)
C10 C9 C13 121.62(15)
C36 N6 C40 123.63(17)
C36 N6 H6D 118.2
C40 N6 H6D 118.2
C26 N4 C22 123.58(16)
C26 N4 H4A 118.2
C22 N4 H4A 118.2
C33 N5 C29 123.86(18)
C33 N5 H5A 118.1
C29 N5 H5A 118.1
C33 C32 C31 116.86(17)
C33 C32 C35 120.68(18)
C31 C32 C35 122.42(18)
C24 C25 C26 117.36(17)
C24 C25 C27 122.56(16)
C26 C25 C27 120.07(17)
C30 C31 C32 122.27(18)
C30 C31 H31 118.9
C32 C31 H31 118.9
N4 C26 C25 119.91(18)
N4 C26 H26 120.0
C25 C26 H26 120.0
N5 C33 C32 120.13(19)
N5 C33 H33 119.9
C32 C33 H33 119.9
C25 C24 C23 121.99(17)
C25 C24 H24 119.0
C23 C24 H24 119.0
N4 C22 C23 119.49(17)
N4 C22 H22 120.3
C23 C22 H22 120.3
C37 C38 C39 121.59(18)
C37 C38 H38 119.2
C39 C38 H38 119.2
N6 C40 C39 119.32(17)
N6 C40 H40 120.3
C39 C40 H40 120.3
C40 C39 C38 118.00(18)
C40 C39 C42 119.50(18)
C38 C39 C42 122.50(18)
C22 C23 C24 117.63(19)
C22 C23 C28 119.40(18)
C24 C23 C28 122.97(17)
N6 C36 C37 119.89(17)
N6 C36 H36 120.1
C37 C36 H36 120.1
C36 C37 C38 117.56(18)
C36 C37 C41 120.20(18)
C38 C37 C41 122.24(18)
C4 C7 H7A 109.5
C4 C7 H7B 109.5
H7A C7 H7B 109.5
C4 C7 H7C 109.5
H7A C7 H7C 109.5
H7B C7 H7C 109.5
C29 C30 C31 117.51(19)
C29 C30 C34 119.90(18)
C31 C30 C34 122.59(19)
C2 C6 H6A 109.5
C2 C6 H6B 109.5
H6A C6 H6B 109.5
C2 C6 H6C 109.5
H6A C6 H6C 109.5
H6B C6 H6C 109.5
C25 C27 H27A 109.5
C25 C27 H27B 109.5
H27A C27 H27B 109.5
C25 C27 H27C 109.5
H27A C27 H27C 109.5
H27B C27 H27C 109.5
C32 C35 H35A 109.5
C32 C35 H35B 109.5
H35A C35 H35B 109.5
C32 C35 H35C 109.5
H35A C35 H35C 109.5
H35B C35 H35C 109.5
C11 C14 H14A 109.5
C11 C14 H14B 109.5
H14A C14 H14B 109.5
C11 C14 H14C 109.5
H14A C14 H14C 109.5
H14B C14 H14C 109.5
N5 C29 C30 119.37(18)
N5 C29 H29 120.3
C30 C29 H29 120.3
C9 C13 H13A 109.5
C9 C13 H13B 109.5
H13A C13 H13B 109.5
C9 C13 H13C 109.5
H13A C13 H13C 109.5
H13B C13 H13C 109.5
C37 C41 H41A 109.5
C37 C41 H41B 109.5
H41A C41 H41B 109.5
C37 C41 H41C 109.5
H41A C41 H41C 109.5
H41B C41 H41C 109.5
C18 C21 H21A 109.5
C18 C21 H21B 109.5
H21A C21 H21B 109.5
C18 C21 H21C 109.5
H21A C21 H21C 109.5
H21B C21 H21C 109.5
C30 C34 H34A 109.5
C30 C34 H34B 109.5
H34A C34 H34B 109.5
C30 C34 H34C 109.5
H34A C34 H34C 109.5
H34B C34 H34C 109.5
C39 C42 H42A 109.5
C39 C42 H42B 109.5
H42A C42 H42B 109.5
C39 C42 H42C 109.5
H42A C42 H42C 109.5
H42B C42 H42C 109.5
C23 C28 H28A 109.5
C23 C28 H28B 109.5
H28A C28 H28B 109.5
C23 C28 H28C 109.5
H28A C28 H28C 109.5
H28B C28 H28C 109.5

loop_
_geom_bond_atom_site_label_1
_geom_bond_atom_site_label_2
_geom_bond_distance
C20 C16 1.508(3)
C20 H20A 0.9800
C20 H20B 0.9800
C20 H20C 0.9800
C8 N2 1.351(2)
C8 C9 1.386(2)
C8 H8 0.9500
Ga4 S10 2.2183(5)
Ga4 S4 2.2331(5)
Ga4 S7 2.3266(4)
Ga4 S6 2.3408(5)
Ga3 S3 2.2415(5)
Ga3 S8 2.2475(4)
Ga3 S7 2.3140(5)
Ga3 S9 2.3161(5)
Ga7 S12 2.2197(5)
Ga7 S15 2.2295(4)
Ga7 S14 2.3187(5)
Ga7 S9 2.3535(5)
Ga6 S13 2.2312(5)
Ga6 S11 2.2326(5)
Ga6 S6 2.3297(5)
Ga6 S14 2.3331(4)
Ga2 S2 2.2318(5)
Ga2 S5 2.2582(5)
Ga2 S6 2.3063(5)
Ga2 S9 2.3322(4)
Ga8 S16 2.2328(5)
Ga8 S17 2.2393(4)
Ga8 S14 2.3187(5)
Ga8 S7 2.3447(5)
Ga1 S4 2.2507(5)
Ga1 S2 2.2557(5)
Ga1 S1 2.2789(5)
Ga1 S3 2.2909(4)
Ga10 N3 2.0408(14)
Ga10 S10 2.2335(5)
Ga10 S13 2.2373(5)
Ga10 S16 2.2453(4)
Ga5 N1 2.0348(13)
Ga5 S12 2.2311(4)
Ga5 S11 2.2428(5)
Ga5 S5 2.2741(5)
Ga9 N2 2.0336(12)
Ga9 S17 2.2391(5)
Ga9 S15 2.2439(5)
Ga9 S8 2.2577(5)
S1 H100 0.67(3)
N1 C5 1.341(2)
N1 C1 1.3474(19)
N2 C12 1.339(2)
N3 C19 1.337(2)
N3 C15 1.341(2)
C3 C4 1.384(2)
C3 C2 1.386(2)
C3 H3 0.9500
C19 C18 1.381(2)
C19 H19 0.9500
C10 C11 1.384(3)
C10 C9 1.386(3)
C10 H10 0.9500
C11 C12 1.387(2)
C11 C14 1.500(3)
C1 C2 1.383(2)
C1 H1 0.9500
C18 C17 1.391(3)
C18 C21 1.509(2)
C5 C4 1.390(2)
C5 H5 0.9500
C15 C16 1.376(3)
C15 H15 0.9500
C4 C7 1.507(2)
C16 C17 1.386(2)
C17 H17 0.9500
C2 C6 1.503(2)
C12 H12 0.9500
C9 C13 1.506(3)
N6 C36 1.327(2)
N6 C40 1.349(2)
N6 H6D 0.8800
N4 C26 1.327(2)
N4 C22 1.344(3)
N4 H4A 0.8800
N5 C33 1.325(2)
N5 C29 1.339(3)
N5 H5A 0.8800
C32 C33 1.382(3)
C32 C31 1.391(3)
C32 C35 1.499(3)
C25 C24 1.383(3)
C25 C26 1.385(2)
C25 C27 1.494(2)
C31 C30 1.386(3)
C31 H31 0.9500
C26 H26 0.9500
C33 H33 0.9500
C24 C23 1.391(3)
C24 H24 0.9500
C22 C23 1.376(3)
C22 H22 0.9500
C38 C37 1.390(3)
C38 C39 1.391(3)
C38 H38 0.9500
C40 C39 1.377(3)
C40 H40 0.9500
C39 C42 1.508(3)
C23 C28 1.506(3)
C36 C37 1.385(3)
C36 H36 0.9500
C37 C41 1.511(3)
C7 H7A 0.9800
C7 H7B 0.9800
C7 H7C 0.9800
C30 C29 1.379(3)
C30 C34 1.507(3)
C6 H6A 0.9800
C6 H6B 0.9800
C6 H6C 0.9800
C27 H27A 0.9800
C27 H27B 0.9800
C27 H27C 0.9800
C35 H35A 0.9800
C35 H35B 0.9800
C35 H35C 0.9800
C14 H14A 0.9800
C14 H14B 0.9800
C14 H14C 0.9800
C29 H29 0.9500
C13 H13A 0.9800
C13 H13B 0.9800
C13 H13C 0.9800
C41 H41A 0.9800
C41 H41B 0.9800
C41 H41C 0.9800
C21 H21A 0.9800
C21 H21B 0.9800
C21 H21C 0.9800
C34 H34A 0.9800
C34 H34B 0.9800
C34 H34C 0.9800
C42 H42A 0.9800
C42 H42B 0.9800
C42 H42C 0.9800
C28 H28A 0.9800
C28 H28B 0.9800
C28 H28C 0.9800
